data_4308755
loop_
_publ_author_name
'Rosa Llusar'
'Sonia Triguero'
'Santiago Uriel'
'Cristian Vicent'
'Eugenio Coronado'
'Carlos J. Gomez-Garcia'

_publ_contact_author 'Llusar Rosa'
_publ_contact_author_address
;
Departament de Ci\`encies Experimentals
 Universitat Jaume I, Campus de Riu Sec, P. O. Box 224. Castell\'o, Spain
;
_publ_contact_author_email llusar@exp.uji.es
_publ_contact_author_phone '+34 964 728086'
_publ_section_title
;
Synthesis, Crystal Structure, and Properties of Multicomponent
Bis(ethylenedithio)tetrathiafulvalene Charge-Transfer Salts of the
[Mo3S7Br6]2- Cluster
;
_journal_name_full 'Inorganic Chemistry'
_journal_page_first 1563
_journal_page_last 1570
_journal_paper_doi 10.1021/ic0488379
_journal_volume 44
_journal_year 2005
_chemical_formula_sum 'C15.5 H13 Br7 Mo3 S19'
_chemical_formula_weight 1655.59
_chemical_name_systematic
; 
 ? 
;
_space_group_IT_number 2
_symmetry_cell_setting triclinic
_symmetry_space_group_name_Hall '-P 1'
_symmetry_space_group_name_H-M 'P -1'
_atom_sites_solution_hydrogens geom
_atom_sites_solution_primary direct
_atom_sites_solution_secondary difmap
_audit_creation_method SHELXL-97
_cell_angle_alpha 107.572(9)
_cell_angle_beta 99.133(7)
_cell_angle_gamma 102.856(8)
_cell_formula_units_Z 2
_cell_length_a 11.762(4)
_cell_length_b 12.246(4)
_cell_length_c 16.813(6)
_cell_measurement_temperature 293(2)
_cell_volume 2183.3(13)
_computing_cell_refinement 'Bruker SMART'
_computing_data_collection 'Bruker SMART'
_computing_data_reduction 'Bruker SHELXTL'
_computing_molecular_graphics 'Bruker SHELXTL'
_computing_publication_material 'Bruker SHELXTL'
_computing_structure_refinement 'SHELXL-97 (Sheldrick, 1997)'
_computing_structure_solution 'SHELXS-97 (Sheldrick, 1990)'
_diffrn_ambient_temperature 293(2)
_diffrn_measured_fraction_theta_full 1.000
_diffrn_measured_fraction_theta_max 1.000
_diffrn_measurement_device_type 'CCD area detector'
_diffrn_measurement_method 'phi and omega scans'
_diffrn_radiation_monochromator graphite
_diffrn_radiation_source 'fine-focus sealed tube'
_diffrn_radiation_type MoK\a
_diffrn_radiation_wavelength 0.71073
_diffrn_reflns_av_R_equivalents 0.0705
_diffrn_reflns_av_sigmaI/netI 0.1694
_diffrn_reflns_limit_h_max 13
_diffrn_reflns_limit_h_min -13
_diffrn_reflns_limit_k_max 14
_diffrn_reflns_limit_k_min -14
_diffrn_reflns_limit_l_max 19
_diffrn_reflns_limit_l_min -13
_diffrn_reflns_number 12562
_diffrn_reflns_theta_full 25.00
_diffrn_reflns_theta_max 25.00
_diffrn_reflns_theta_min 1.31
_exptl_absorpt_coefficient_mu 8.179
_exptl_absorpt_correction_type 'Bruker SADABS'
_exptl_crystal_colour brown
_exptl_crystal_density_diffrn 2.518
_exptl_crystal_density_method 'not measured'
_exptl_crystal_description needle
_exptl_crystal_F_000 1562
_exptl_crystal_size_max 0.6
_exptl_crystal_size_mid 0.08
_exptl_crystal_size_min 0.08
_refine_diff_density_max 1.446
_refine_diff_density_min -0.942
_refine_diff_density_rms 0.235
_refine_ls_extinction_method none
_refine_ls_goodness_of_fit_ref 0.926
_refine_ls_hydrogen_treatment mixed
_refine_ls_matrix_type full
_refine_ls_number_parameters 412
_refine_ls_number_reflns 7686
_refine_ls_number_restraints 0
_refine_ls_restrained_S_all 0.926
_refine_ls_R_factor_all 0.1351
_refine_ls_R_factor_gt 0.0622
_refine_ls_shift/su_max 0.000
_refine_ls_shift/su_mean 0.000
_refine_ls_structure_factor_coef Fsqd
_refine_ls_weighting_details 'calc w=1/[\s^2^(Fo^2^)+(0.0678P)^2^+0.0000P] where P=(Fo^2^+2Fc^2^)/3'
_refine_ls_weighting_scheme calc
_refine_ls_wR_factor_gt 0.1387
_refine_ls_wR_factor_ref 0.1654
_reflns_number_gt 3792
_reflns_number_total 7686
_reflns_threshold_expression >2sigma(I)
_cod_data_source_file ic0488379si20041210_104253_1.cif
_cod_data_source_block (ET)3[Mo3S7Br6]2.CH2Br2
_cod_depositor_comments
;
The following automatic conversions were performed:
'_symmetry_cell_setting' value 'Triclinic' changed to 'triclinic'
according to '/home/saulius/struct/CIF-dictionaries/cif_core.dic'
dictionary named 'cif_core.dic' version 2.4.1 from 2010-06-29.

Automatic conversion script
Id: cif_fix_enum 1527 2010-12-29 10:47:43Z saulius 
;
_cod_original_cell_volume 2183.4(14)
_cod_original_formula_sum 'C15.50 H13 Br7 Mo3 S19'
_cod_database_code 4308755
_ratio_of_minimum_to_maximum_apparent_transmission 0.619350

loop_
_symmetry_equiv_pos_as_xyz
'x, y, z'
'-x, -y, -z'

loop_
_atom_site_label
_atom_site_type_symbol
_atom_site_fract_x
_atom_site_fract_y
_atom_site_fract_z
_atom_site_U_iso_or_equiv
_atom_site_adp_type
_atom_site_occupancy
_atom_site_symmetry_multiplicity
_atom_site_calc_flag
_atom_site_refinement_flags
_atom_site_disorder_assembly
_atom_site_disorder_group
Mo1 Mo 1.03877(11) 0.50531(10) 0.83396(8) 0.0270(3) Uani 1 1 d . . .
Mo2 Mo 0.83848(11) 0.32163(10) 0.73250(8) 0.0294(3) Uani 1 1 d . . .
Mo3 Mo 0.83118(11) 0.55585(11) 0.77729(9) 0.0307(3) Uani 1 1 d . . .
S1 S 0.9489(3) 0.4703(3) 0.6897(3) 0.0355(10) Uani 1 1 d . . .
S2 S 0.9431(3) 0.3389(3) 0.8712(2) 0.0303(9) Uani 1 1 d . . .
S3 S 1.0366(3) 0.2933(3) 0.7812(3) 0.0387(10) Uani 1 1 d . . .
S4 S 0.9325(3) 0.6135(3) 0.9245(3) 0.0338(9) Uani 1 1 d . . .
S5 S 1.0222(3) 0.7123(3) 0.8642(3) 0.0376(10) Uani 1 1 d . . .
S6 S 0.7008(3) 0.4011(3) 0.8074(3) 0.0379(10) Uani 1 1 d . . .
S7 S 0.6591(3) 0.3822(3) 0.6819(3) 0.0418(10) Uani 1 1 d . . .
Br1 Br 1.20169(13) 0.56684(13) 0.98351(10) 0.0374(4) Uani 1 1 d . . .
Br2 Br 1.23089(13) 0.56043(14) 0.77942(11) 0.0420(4) Uani 1 1 d . . .
Br3 Br 0.71523(14) 0.11077(13) 0.72974(12) 0.0464(5) Uani 1 1 d . . .
Br4 Br 0.8243(2) 0.19071(17) 0.57616(13) 0.0711(6) Uani 1 1 d . . .
Br5 Br 0.69650(16) 0.68977(16) 0.84086(13) 0.0588(5) Uani 1 1 d . . .
Br6 Br 0.81472(19) 0.66261(16) 0.66515(13) 0.0625(6) Uani 1 1 d . . .
S10 S 0.7494(4) -0.0054(4) 0.9945(3) 0.0499(12) Uani 1 1 d . . .
S11 S 0.7005(4) 0.1189(3) 1.1559(3) 0.0456(11) Uani 1 1 d . . .
S12 S 0.5779(4) 0.0975(4) 0.8940(3) 0.0455(11) Uani 1 1 d . . .
S13 S 0.5183(3) 0.2268(3) 1.0502(3) 0.0414(10) Uani 1 1 d . . .
S14 S 0.9312(4) -0.1010(4) 1.0755(4) 0.0711(16) Uani 1 1 d . . .
S15 S 0.8664(5) 0.0345(5) 1.2602(4) 0.0792(17) Uani 1 1 d . . .
S16 S 0.4330(4) 0.1770(4) 0.7774(3) 0.0515(12) Uani 1 1 d . . .
S17 S 0.3660(4) 0.3443(4) 0.9650(3) 0.0494(12) Uani 1 1 d . . .
C10 C 0.5934(14) 0.1291(13) 1.0027(10) 0.042(4) Uani 1 1 d . . .
C11 C 0.6719(13) 0.0859(12) 1.0480(11) 0.042(4) Uani 1 1 d . . .
C12 C 0.4815(13) 0.1819(13) 0.8831(10) 0.037(4) Uani 1 1 d . . .
C13 C 0.4555(13) 0.2448(11) 0.9571(11) 0.041(4) Uani 1 1 d . . .
C14 C 0.8221(15) -0.0220(13) 1.0866(12) 0.048(5) Uani 1 1 d . . .
C15 C 0.8021(14) 0.0340(14) 1.1607(14) 0.052(5) Uani 1 1 d . . .
C16 C 0.3507(18) 0.284(2) 0.7900(12) 0.080(7) Uani 1 1 d . . .
H16A H 0.3533 0.3157 0.7436 0.096 Uiso 1 1 calc R . .
H16B H 0.2672 0.2438 0.7841 0.096 Uiso 1 1 calc R . .
C17 C 0.3943(17) 0.3867(15) 0.8734(12) 0.063(5) Uani 1 1 d . . .
H17A H 0.3551 0.4474 0.8697 0.075 Uiso 1 1 calc R . .
H17B H 0.4800 0.4216 0.8830 0.075 Uiso 1 1 calc R . .
C18 C 1.0421(16) 0.0077(15) 1.1689(17) 0.089(9) Uani 1 1 d . . .
H18A H 1.1166 -0.0140 1.1701 0.107 Uiso 1 1 calc R . .
H18B H 1.0564 0.0844 1.1610 0.107 Uiso 1 1 calc R . .
C19 C 1.0160(17) 0.0242(17) 1.2536(15) 0.077(7) Uani 1 1 d . . .
H19A H 1.0737 0.0966 1.2950 0.092 Uiso 1 1 calc R . .
H19B H 1.0282 -0.0421 1.2706 0.092 Uiso 1 1 calc R . .
S20 S 0.1660(5) 0.4609(6) 0.5363(4) 0.094(2) Uani 1 1 d . . .
S21 S 0.1108(5) 0.6809(5) 0.5649(4) 0.0874(19) Uani 1 1 d . . .
S22 S 0.4229(7) 0.5600(9) 0.6083(7) 0.167(4) Uani 1 1 d . . .
S23 S 0.3586(6) 0.8359(6) 0.6412(5) 0.109(2) Uani 1 1 d . . .
C20 C 0.0603(14) 0.5336(16) 0.5231(10) 0.056(5) Uani 1 1 d . . .
C21 C 0.2839(16) 0.580(2) 0.5824(13) 0.069(6) Uani 1 1 d . . .
C22 C 0.2623(17) 0.691(2) 0.5980(12) 0.075(6) Uani 1 1 d . . .
C23 C 0.520(3) 0.696(5) 0.626(3) 0.27(3) Uani 1 1 d . . .
H23A H 0.6000 0.6972 0.6538 0.328 Uiso 1 1 calc R . .
H23B H 0.5243 0.7047 0.5713 0.328 Uiso 1 1 calc R . .
C24 C 0.490(2) 0.797(3) 0.679(2) 0.185(18) Uani 1 1 d . . .
H24A H 0.5580 0.8662 0.6934 0.222 Uiso 1 1 calc R . .
H24B H 0.4824 0.7835 0.7321 0.222 Uiso 1 1 calc R . .
C100 C 0.250(5) 0.144(5) 0.488(4) 0.121(18) Uiso 0.50 1 d P . .
Br10 Br 0.1098(11) 0.1544(10) 0.5431(8) 0.148(4) Uiso 0.37 1 d P . .
Br11 Br 0.0959(15) 0.1468(14) 0.5043(12) 0.053(4) Uiso 0.13 1 d P . .
Br12 Br 0.3779(16) 0.1974(19) 0.5560(12) 0.053(4) Uiso 0.13 1 d P . .
Br13 Br 0.3587(15) 0.2462(16) 0.5464(11) 0.087(5) Uiso 0.16 1 d P . .
Br14 Br 0.3957(13) 0.1486(14) 0.5480(10) 0.103(5) Uiso 0.21 1 d P . .

loop_
_atom_site_aniso_label
_atom_site_aniso_U_11
_atom_site_aniso_U_22
_atom_site_aniso_U_33
_atom_site_aniso_U_23
_atom_site_aniso_U_13
_atom_site_aniso_U_12
Mo1 0.0211(7) 0.0267(7) 0.0334(8) 0.0128(6) 0.0046(6) 0.0054(5)
Mo2 0.0246(7) 0.0304(7) 0.0314(8) 0.0127(6) 0.0021(6) 0.0051(6)
Mo3 0.0250(7) 0.0334(7) 0.0359(8) 0.0166(7) 0.0033(6) 0.0096(6)
S1 0.030(2) 0.043(2) 0.038(2) 0.021(2) 0.0101(19) 0.0089(18)
S2 0.026(2) 0.0283(19) 0.036(2) 0.0148(18) 0.0027(18) 0.0035(16)
S3 0.037(2) 0.032(2) 0.055(3) 0.020(2) 0.014(2) 0.0157(18)
S4 0.030(2) 0.034(2) 0.038(2) 0.0131(19) 0.0098(19) 0.0098(17)
S5 0.035(2) 0.029(2) 0.049(3) 0.016(2) 0.013(2) 0.0056(17)
S6 0.024(2) 0.043(2) 0.047(3) 0.019(2) 0.010(2) 0.0057(17)
S7 0.028(2) 0.047(2) 0.045(3) 0.019(2) -0.003(2) 0.0057(18)
Br1 0.0255(8) 0.0449(9) 0.0395(10) 0.0164(8) 0.0028(7) 0.0066(7)
Br2 0.0274(9) 0.0481(9) 0.0530(11) 0.0227(9) 0.0137(8) 0.0063(7)
Br3 0.0381(10) 0.0350(9) 0.0609(12) 0.0178(9) 0.0086(9) 0.0012(7)
Br4 0.0874(16) 0.0635(12) 0.0492(12) 0.0130(10) 0.0142(12) 0.0073(11)
Br5 0.0587(12) 0.0689(12) 0.0720(14) 0.0335(11) 0.0255(11) 0.0442(10)
Br6 0.0834(15) 0.0653(12) 0.0596(13) 0.0404(11) 0.0181(12) 0.0355(11)
S10 0.041(3) 0.046(2) 0.067(3) 0.020(2) 0.017(2) 0.018(2)
S11 0.037(2) 0.042(2) 0.064(3) 0.025(2) 0.013(2) 0.0120(19)
S12 0.041(3) 0.047(2) 0.057(3) 0.023(2) 0.017(2) 0.021(2)
S13 0.030(2) 0.042(2) 0.052(3) 0.016(2) 0.007(2) 0.0125(18)
S14 0.056(3) 0.057(3) 0.108(5) 0.029(3) 0.018(3) 0.034(3)
S15 0.057(3) 0.100(4) 0.088(4) 0.046(4) 0.011(3) 0.026(3)
S16 0.045(3) 0.058(3) 0.049(3) 0.017(2) 0.007(2) 0.014(2)
S17 0.049(3) 0.050(2) 0.062(3) 0.024(2) 0.022(3) 0.026(2)
C10 0.041(10) 0.038(9) 0.041(10) 0.014(8) 0.012(9) 0.002(8)
C11 0.031(9) 0.028(8) 0.074(13) 0.025(9) 0.011(9) 0.013(7)
C12 0.040(10) 0.041(9) 0.040(10) 0.024(8) 0.023(8) 0.010(7)
C13 0.032(9) 0.008(7) 0.077(13) 0.013(8) 0.008(9) 0.000(6)
C14 0.046(11) 0.031(9) 0.053(12) 0.006(9) 0.007(10) -0.002(8)
C15 0.029(9) 0.039(10) 0.098(16) 0.035(11) 0.025(10) 0.007(7)
C16 0.072(14) 0.14(2) 0.051(13) 0.047(14) 0.018(12) 0.063(14)
C17 0.070(13) 0.053(11) 0.077(15) 0.028(11) 0.018(12) 0.033(10)
C18 0.037(11) 0.036(11) 0.18(3) 0.029(15) 0.001(15) 0.018(9)
C19 0.062(14) 0.060(13) 0.12(2) 0.051(14) 0.004(14) 0.013(11)
S20 0.074(4) 0.107(4) 0.077(4) 0.005(4) 0.007(3) 0.026(4)
S21 0.056(3) 0.101(4) 0.105(5) 0.061(4) -0.001(3) 0.003(3)
S22 0.058(5) 0.189(8) 0.214(11) 0.011(8) 0.016(6) 0.051(5)
S23 0.080(5) 0.112(5) 0.115(6) 0.057(5) -0.013(4) -0.006(4)
C20 0.042(10) 0.091(14) 0.032(11) 0.024(10) 0.000(9) 0.016(10)
C21 0.042(12) 0.117(18) 0.062(14) 0.050(14) 0.008(10) 0.027(12)
C22 0.047(12) 0.119(18) 0.053(13) 0.054(14) -0.006(10) -0.005(12)
C23 0.05(2) 0.54(10) 0.37(8) 0.31(7) 0.08(3) 0.12(4)
C24 0.032(17) 0.25(4) 0.21(4) 0.02(3) -0.01(2) 0.03(2)

loop_
_atom_type_symbol
_atom_type_description
_atom_type_scat_dispersion_real
_atom_type_scat_dispersion_imag
_atom_type_scat_source
C C 0.0033 0.0016 'International Tables Vol C Tables 4.2.6.8 and 6.1.1.4'
H H 0.0000 0.0000 'International Tables Vol C Tables 4.2.6.8 and 6.1.1.4'
S S 0.1246 0.1234 'International Tables Vol C Tables 4.2.6.8 and 6.1.1.4'
Br Br -0.2901 2.4595 'International Tables Vol C Tables 4.2.6.8 and 6.1.1.4'
Mo Mo -1.6832 0.6857 'International Tables Vol C Tables 4.2.6.8 and 6.1.1.4'

loop_
_geom_angle_atom_site_label_1
_geom_angle_atom_site_label_2
_geom_angle_atom_site_label_3
_geom_angle
_geom_angle_site_symmetry_1
_geom_angle_site_symmetry_3
_geom_angle_publ_flag
S1 Mo1 S4 108.66(14) . . ?
S1 Mo1 S2 108.35(14) . . ?
S4 Mo1 S2 84.94(13) . . ?
S1 Mo1 S3 85.02(14) . . ?
S4 Mo1 S3 133.70(13) . . ?
S2 Mo1 S3 49.10(13) . . ?
S1 Mo1 S5 86.11(14) . . ?
S4 Mo1 S5 49.01(12) . . ?
S2 Mo1 S5 133.71(13) . . ?
S3 Mo1 S5 171.05(16) . . ?
S1 Mo1 Br2 80.47(10) . . ?
S4 Mo1 Br2 135.86(10) . . ?
S2 Mo1 Br2 134.48(11) . . ?
S3 Mo1 Br2 89.20(10) . . ?
S5 Mo1 Br2 90.48(10) . . ?
S1 Mo1 Br1 162.72(10) . . ?
S4 Mo1 Br1 83.23(11) . . ?
S2 Mo1 Br1 84.65(11) . . ?
S3 Mo1 Br1 95.81(12) . . ?
S5 Mo1 Br1 93.01(11) . . ?
Br2 Mo1 Br1 82.28(7) . . ?
S1 Mo1 Mo3 54.34(10) . . ?
S4 Mo1 Mo3 54.69(11) . . ?
S2 Mo1 Mo3 96.01(10) . . ?
S3 Mo1 Mo3 116.57(11) . . ?
S5 Mo1 Mo3 56.56(10) . . ?
Br2 Mo1 Mo3 122.34(7) . . ?
Br1 Mo1 Mo3 137.51(6) . . ?
S1 Mo1 Mo2 54.32(9) . . ?
S4 Mo1 Mo2 95.37(10) . . ?
S2 Mo1 Mo2 54.52(10) . . ?
S3 Mo1 Mo2 56.38(10) . . ?
S5 Mo1 Mo2 116.82(11) . . ?
Br2 Mo1 Mo2 122.09(7) . . ?
Br1 Mo1 Mo2 139.01(6) . . ?
Mo3 Mo1 Mo2 60.31(5) . . ?
S1 Mo2 S2 109.02(14) . . ?
S1 Mo2 S6 108.42(14) . . ?
S2 Mo2 S6 84.50(14) . . ?
S1 Mo2 S3 84.73(14) . . ?
S2 Mo2 S3 49.22(13) . . ?
S6 Mo2 S3 133.20(15) . . ?
S1 Mo2 S7 85.85(14) . . ?
S2 Mo2 S7 132.89(14) . . ?
S6 Mo2 S7 48.62(14) . . ?
S3 Mo2 S7 170.30(13) . . ?
S1 Mo2 Br4 81.46(11) . . ?
S2 Mo2 Br4 134.94(11) . . ?
S6 Mo2 Br4 135.09(12) . . ?
S3 Mo2 Br4 90.45(12) . . ?
S7 Mo2 Br4 90.47(12) . . ?
S1 Mo2 Br3 161.23(11) . . ?
S2 Mo2 Br3 83.59(10) . . ?
S6 Mo2 Br3 86.10(10) . . ?
S3 Mo2 Br3 93.98(10) . . ?
S7 Mo2 Br3 95.68(11) . . ?
Br4 Mo2 Br3 79.82(7) . . ?
S1 Mo2 Mo1 54.20(11) . . ?
S2 Mo2 Mo1 55.32(9) . . ?
S6 Mo2 Mo1 94.92(11) . . ?
S3 Mo2 Mo1 56.06(9) . . ?
S7 Mo2 Mo1 115.91(10) . . ?
Br4 Mo2 Mo1 123.38(7) . . ?
Br3 Mo2 Mo1 138.45(7) . . ?
S1 Mo2 Mo3 54.08(10) . . ?
S2 Mo2 Mo3 96.16(10) . . ?
S6 Mo2 Mo3 54.71(9) . . ?
S3 Mo2 Mo3 115.69(10) . . ?
S7 Mo2 Mo3 56.18(10) . . ?
Br4 Mo2 Mo3 122.70(7) . . ?
Br3 Mo2 Mo3 140.48(7) . . ?
Mo1 Mo2 Mo3 59.76(5) . . ?
S1 Mo3 S4 109.16(14) . . ?
S1 Mo3 S6 108.72(14) . . ?
S4 Mo3 S6 83.51(14) . . ?
S1 Mo3 S7 86.12(14) . . ?
S4 Mo3 S7 132.09(14) . . ?
S6 Mo3 S7 48.79(14) . . ?
S1 Mo3 S5 86.06(13) . . ?
S4 Mo3 S5 49.15(13) . . ?
S6 Mo3 S5 132.37(15) . . ?
S7 Mo3 S5 171.80(14) . . ?
S1 Mo3 Br6 80.20(11) . . ?
S4 Mo3 Br6 135.56(11) . . ?
S6 Mo3 Br6 136.07(12) . . ?
S7 Mo3 Br6 90.87(12) . . ?
S5 Mo3 Br6 90.21(11) . . ?
S1 Mo3 Br5 161.50(12) . . ?
S4 Mo3 Br5 83.65(11) . . ?
S6 Mo3 Br5 85.45(11) . . ?
S7 Mo3 Br5 95.12(12) . . ?
S5 Mo3 Br5 93.08(11) . . ?
Br6 Mo3 Br5 81.32(7) . . ?
S1 Mo3 Mo1 54.30(11) . . ?
S4 Mo3 Mo1 55.24(9) . . ?
S6 Mo3 Mo1 95.20(11) . . ?
S7 Mo3 Mo1 116.41(11) . . ?
S5 Mo3 Mo1 56.51(10) . . ?
Br6 Mo3 Mo1 121.93(7) . . ?
Br5 Mo3 Mo1 138.35(8) . . ?
S1 Mo3 Mo2 54.15(10) . . ?
S4 Mo3 Mo2 95.47(10) . . ?
S6 Mo3 Mo2 54.94(10) . . ?
S7 Mo3 Mo2 56.51(10) . . ?
S5 Mo3 Mo2 116.39(11) . . ?
Br6 Mo3 Mo2 122.15(7) . . ?
Br5 Mo3 Mo2 140.06(7) . . ?
Mo1 Mo3 Mo2 59.93(4) . . ?
Mo1 S1 Mo3 71.37(12) . . ?
Mo1 S1 Mo2 71.48(12) . . ?
Mo3 S1 Mo2 71.77(11) . . ?
S3 S2 Mo2 67.88(17) . . ?
S3 S2 Mo1 67.10(15) . . ?
Mo2 S2 Mo1 70.15(11) . . ?
S2 S3 Mo1 63.80(14) . . ?
S2 S3 Mo2 62.90(15) . . ?
Mo1 S3 Mo2 67.56(10) . . ?
S5 S4 Mo3 68.18(17) . . ?
S5 S4 Mo1 67.80(15) . . ?
Mo3 S4 Mo1 70.08(11) . . ?
S4 S5 Mo1 63.19(14) . . ?
S4 S5 Mo3 62.67(15) . . ?
Mo1 S5 Mo3 66.93(10) . . ?
S7 S6 Mo3 68.02(16) . . ?
S7 S6 Mo2 68.18(17) . . ?
Mo3 S6 Mo2 70.35(11) . . ?
S6 S7 Mo3 63.19(15) . . ?
S6 S7 Mo2 63.20(16) . . ?
Mo3 S7 Mo2 67.30(11) . . ?
C11 S10 C14 94.5(8) . . ?
C11 S11 C15 96.0(9) . . ?
C10 S12 C12 95.9(8) . . ?
C13 S13 C10 95.6(8) . . ?
C14 S14 C18 94.4(8) . . ?
C15 S15 C19 104.4(9) . . ?
C12 S16 C16 103.0(8) . . ?
C13 S17 C17 96.9(8) . . ?
C11 C10 S12 120.3(12) . . ?
C11 C10 S13 124.1(12) . . ?
S12 C10 S13 115.4(10) . . ?
C10 C11 S11 124.1(12) . . ?
C10 C11 S10 120.3(13) . . ?
S11 C11 S10 115.6(9) . . ?
C13 C12 S12 116.3(12) . . ?
C13 C12 S16 129.3(13) . . ?
S12 C12 S16 114.3(8) . . ?
C12 C13 S13 116.7(11) . . ?
C12 C13 S17 125.7(14) . . ?
S13 C13 S17 117.6(10) . . ?
C15 C14 S10 118.6(14) . . ?
C15 C14 S14 124.0(15) . . ?
S10 C14 S14 117.1(10) . . ?
C14 C15 S15 127.0(14) . . ?
C14 C15 S11 115.4(16) . . ?
S15 C15 S11 117.6(11) . . ?
C17 C16 S16 115.2(14) . . ?
C16 C17 S17 113.3(13) . . ?
C19 C18 S14 118.2(15) . . ?
C18 C19 S15 115.7(16) . . ?
C21 S20 C20 97.7(10) . . ?
C20 S21 C22 97.2(10) . . ?
C23 S22 C21 104.0(15) . . ?
C22 S23 C24 96.2(14) . . ?
C20 C20 S21 125(2) 2_566 . ?
C20 C20 S20 119.7(19) 2_566 . ?
S21 C20 S20 114.9(9) . . ?
C22 C21 S20 116.7(15) . . ?
C22 C21 S22 124.5(17) . . ?
S20 C21 S22 118.8(14) . . ?
C21 C22 S23 131.8(17) . . ?
C21 C22 S21 113.3(15) . . ?
S23 C22 S21 114.9(14) . . ?
C24 C23 S22 115(3) . . ?
C23 C24 S23 121(3) . . ?
Br13 C100 Br12 27.1(13) . . ?
Br13 C100 Br14 47.1(18) . . ?
Br12 C100 Br14 20.9(11) . . ?
Br13 C100 Br11 120(3) . . ?
Br12 C100 Br11 131(3) . . ?
Br14 C100 Br11 140(3) . . ?
Br13 C100 Br10 108(3) . . ?
Br12 C100 Br10 114(3) . . ?
Br14 C100 Br10 122(3) . . ?
Br11 C100 Br10 17.8(8) . . ?
Br11 Br10 C100 68(3) . . ?
Br10 Br11 C100 94(3) . . ?
Br14 Br12 Br13 157(4) . . ?
Br14 Br12 C100 99(3) . . ?
Br13 Br12 C100 70(3) . . ?
Br12 Br13 Br14 11(2) . . ?
Br12 Br13 C100 82(3) . . ?
Br14 Br13 C100 78(2) . . ?
Br12 Br14 Br13 12(2) . . ?
Br12 Br14 C100 60(3) . . ?
Br13 Br14 C100 54.6(18) . . ?

loop_
_geom_bond_atom_site_label_1
_geom_bond_atom_site_label_2
_geom_bond_distance
_geom_bond_site_symmetry_2
_geom_bond_publ_flag
Mo1 S1 2.353(4) . ?
Mo1 S4 2.400(4) . ?
Mo1 S2 2.405(4) . ?
Mo1 S3 2.469(4) . ?
Mo1 S5 2.490(4) . ?
Mo1 Br2 2.599(2) . ?
Mo1 Br1 2.692(2) . ?
Mo1 Mo3 2.7464(19) . ?
Mo1 Mo2 2.7512(18) . ?
Mo2 S1 2.357(4) . ?
Mo2 S2 2.382(4) . ?
Mo2 S6 2.400(4) . ?
Mo2 S3 2.479(4) . ?
Mo2 S7 2.497(4) . ?
Mo2 Br4 2.589(2) . ?
Mo2 Br3 2.648(2) . ?
Mo2 Mo3 2.7617(19) . ?
Mo3 S1 2.355(4) . ?
Mo3 S4 2.384(4) . ?
Mo3 S6 2.394(4) . ?
Mo3 S7 2.487(4) . ?
Mo3 S5 2.491(4) . ?
Mo3 Br6 2.605(2) . ?
Mo3 Br5 2.641(2) . ?
S2 S3 2.026(5) . ?
S4 S5 2.030(5) . ?
S6 S7 2.018(6) . ?
S10 C11 1.731(15) . ?
S10 C14 1.737(19) . ?
S11 C11 1.694(18) . ?
S11 C15 1.758(16) . ?
S12 C10 1.720(16) . ?
S12 C12 1.720(16) . ?
S13 C13 1.720(18) . ?
S13 C10 1.723(15) . ?
S14 C14 1.771(18) . ?
S14 C18 1.80(2) . ?
S15 C15 1.72(2) . ?
S15 C19 1.81(2) . ?
S16 C12 1.756(16) . ?
S16 C16 1.781(19) . ?
S17 C13 1.770(14) . ?
S17 C17 1.823(19) . ?
C10 C11 1.40(2) . ?
C12 C13 1.37(2) . ?
C14 C15 1.31(2) . ?
C16 C17 1.49(2) . ?
C18 C19 1.47(3) . ?
S20 C21 1.65(2) . ?
S20 C20 1.706(19) . ?
S21 C20 1.651(19) . ?
S21 C22 1.75(2) . ?
S22 C23 1.71(5) . ?
S22 C21 1.71(2) . ?
S23 C22 1.74(2) . ?
S23 C24 1.79(3) . ?
C20 C20 1.43(3) 2_566 ?
C21 C22 1.39(3) . ?
C23 C24 1.44(5) . ?
C100 Br13 1.52(5) . ?
C100 Br12 1.60(6) . ?
C100 Br14 1.82(6) . ?
C100 Br11 1.88(6) . ?
C100 Br10 2.02(5) . ?
Br10 Br11 0.62(2) . ?
Br12 Br14 0.66(2) . ?
Br12 Br13 0.73(2) . ?
Br13 Br14 1.37(2) . ?
